data_2217419
loop_
_publ_author_name
'Derikvand, Zohreh'
'Aghabozorg, Hossein'
'Nemati, Andya'
'Ghadermazi, Mohammad'
'Attar Gharamaleki, Jafar'

_publ_section_title
;
 Tris(piperazinediium)
 bis[tris(pyridine-2,6-dicarboxylato)neodymate(III)] 15.33-hydrate
;
_journal_coeditor_code BQ2054
_journal_issue 2
_journal_name_full 'Acta Crystallographica Section E'
_journal_page_first m350
_journal_page_last m351
_journal_paper_doi 10.1107/S1600536807068328
_journal_volume 64
_journal_year 2008
_chemical_formula_iupac '(C4 H12 N2)3 [Nd (C7 H3 N O4)3]2 , 15.33H2 O'
_chemical_formula_moiety '3C4 H12 N2 2+ , 2C21 H9 N3 Nd O12 3- , 15.33H2 O'
_chemical_formula_sum 'C27 H42.33 N6 Nd O20'
_chemical_formula_weight 915.24
_chemical_name_systematic
;
Tris(piperazinediium) bis[tris(pyridine-2,6-dicarboxylato)neodymiumate(III)]
15.33-hydrate
;
_space_group_IT_number 147
_symmetry_cell_setting trigonal
_symmetry_space_group_name_Hall '-P 3'
_symmetry_space_group_name_H-M 'P -3'
_atom_sites_solution_hydrogens difmap
_atom_sites_solution_primary direct
_atom_sites_solution_secondary difmap
_audit_creation_method SHELXL-97
_cell_angle_alpha 90.00
_cell_angle_beta 90.00
_cell_angle_gamma 120.00
_cell_formula_units_Z 6
_cell_length_a 25.5045(9)
_cell_length_b 25.5045(9)
_cell_length_c 10.0984(7)
_cell_measurement_reflns_used 9656
_cell_measurement_temperature 100(2)
_cell_measurement_theta_max 31.50
_cell_measurement_theta_min 2.57
_cell_volume 5688.7(5)
_computing_cell_refinement 'APEX2 (Bruker, 2005)'
_computing_data_collection 'APEX2 (Bruker, 2005)'
_computing_data_reduction 'APEX2 (Bruker, 2005)'
_computing_molecular_graphics 'SHELXTL (Sheldrick, 1998)'
_computing_publication_material 'SHELXTL (Sheldrick, 1998)'
_computing_structure_refinement 'SHELXTL (Sheldrick, 1998)'
_computing_structure_solution 'SHELXTL (Sheldrick, 1998)'
_diffrn_ambient_temperature 100(2)
_diffrn_measured_fraction_theta_full 0.997
_diffrn_measured_fraction_theta_max 0.997
_diffrn_measurement_device_type 'Bruker SMART APEXII CCD area-detector'
_diffrn_measurement_method \w
_diffrn_radiation_monochromator graphite
_diffrn_radiation_source 'fine-focus sealed tube'
_diffrn_radiation_type MoK\a
_diffrn_radiation_wavelength 0.71073
_diffrn_reflns_av_R_equivalents 0.0554
_diffrn_reflns_av_sigmaI/netI 0.0341
_diffrn_reflns_limit_h_max 33
_diffrn_reflns_limit_h_min -33
_diffrn_reflns_limit_k_max 33
_diffrn_reflns_limit_k_min -33
_diffrn_reflns_limit_l_max 13
_diffrn_reflns_limit_l_min -13
_diffrn_reflns_number 64426
_diffrn_reflns_theta_full 28.00
_diffrn_reflns_theta_max 28.00
_diffrn_reflns_theta_min 1.60
_exptl_absorpt_coefficient_mu 1.456
_exptl_absorpt_correction_T_max 0.8924
_exptl_absorpt_correction_T_min 0.5356
_exptl_absorpt_correction_type multi-scan
_exptl_absorpt_process_details '(APEX2; Bruker, 2005)'
_exptl_crystal_colour pink
_exptl_crystal_density_diffrn 1.603
_exptl_crystal_density_method 'not measured'
_exptl_crystal_description prism
_exptl_crystal_F_000 2798
_exptl_crystal_size_max 0.49
_exptl_crystal_size_mid 0.18
_exptl_crystal_size_min 0.08
_refine_diff_density_max 4.806
_refine_diff_density_min -2.187
_refine_ls_extinction_method none
_refine_ls_goodness_of_fit_ref 1.018
_refine_ls_hydrogen_treatment constr
_refine_ls_matrix_type full
_refine_ls_number_parameters 509
_refine_ls_number_reflns 9135
_refine_ls_number_restraints 18
_refine_ls_restrained_S_all 1.020
_refine_ls_R_factor_all 0.0769
_refine_ls_R_factor_gt 0.0630
_refine_ls_shift/su_max 0.001
_refine_ls_shift/su_mean 0.000
_refine_ls_structure_factor_coef Fsqd
_refine_ls_weighting_details 'calc w = 1/[\s^2^(Fo^2^)+(0.12P)^2^+36P] where P=(Fo^2^+2Fc^2^)/3'
_refine_ls_weighting_scheme calc
_refine_ls_wR_factor_gt 0.1808
_refine_ls_wR_factor_ref 0.1982
_reflns_number_gt 7444
_reflns_number_total 9135
_reflns_threshold_expression I>2\s(I)
_cod_data_source_file bq2054.cif
_cod_data_source_block I
_cod_database_code 2217419
_cod_database_fobs_code 2217419

loop_
_symmetry_equiv_pos_as_xyz
'x, y, z'
'-y, x-y, z'
'-x+y, -x, z'
'-x, -y, -z'
'y, -x+y, -z'
'x-y, x, -z'

loop_
_atom_site_type_symbol
_atom_site_label
_atom_site_fract_x
_atom_site_fract_y
_atom_site_fract_z
_atom_site_U_iso_or_equiv
_atom_site_adp_type
_atom_site_calc_flag
_atom_site_refinement_flags
_atom_site_occupancy
Nd Nd1 0.331570(11) -0.005899(11) 0.42662(3) 0.01072(12) Uani d . 1
O O1 0.38216(18) -0.03403(16) 0.5997(4) 0.0180(8) Uani d . 1
O O2 0.46277(18) -0.01274(17) 0.7241(4) 0.0169(8) Uani d . 1
O O3 0.38330(17) 0.07347(16) 0.2577(4) 0.0148(7) Uani d . 1
O O4 0.46472(18) 0.14173(18) 0.1487(4) 0.0186(8) Uani d . 1
O O5 0.36067(18) 0.07296(17) 0.5999(4) 0.0172(8) Uani d . 1
O O6 0.3421(2) 0.13558(18) 0.7208(4) 0.0222(9) Uani d . 1
O O7 0.25222(18) -0.03294(16) 0.2577(4) 0.0165(8) Uani d . 1
O O8 0.1863(2) -0.0172(2) 0.1468(4) 0.0303(11) Uani d . 1
O O9 0.25092(18) -0.05731(17) 0.5959(4) 0.0178(8) Uani d . 1
O O10 0.1930(2) -0.13711(18) 0.7233(4) 0.0234(9) Uani d . 1
O O11 0.36004(17) -0.05794(17) 0.2571(4) 0.0162(7) Uani d . 1
O O12 0.3501(2) -0.13946(19) 0.1546(4) 0.0297(10) Uani d . 1
N N1 0.4476(2) 0.05714(18) 0.4369(4) 0.0114(8) Uani d . 1
N N2 0.2714(2) 0.05001(18) 0.4347(4) 0.0133(8) Uani d . 1
N N3 0.27787(19) -0.12230(19) 0.4359(4) 0.0126(8) Uani d . 1
C C1 0.4768(2) 0.0497(2) 0.5382(5) 0.0132(9) Uani d . 1
C C2 0.5381(2) 0.0882(2) 0.5601(5) 0.0158(10) Uani d . 1
H H2A 0.5577 0.0822 0.6338 0.019 Uiso calc R 1
C C3 0.5706(3) 0.1360(3) 0.4715(6) 0.0195(11) Uani d . 1
H H3A 0.6125 0.1633 0.4843 0.023 Uiso calc R 1
C C4 0.5401(2) 0.1427(2) 0.3642(5) 0.0170(10) Uani d . 1
H H4A 0.5610 0.1741 0.3013 0.020 Uiso calc R 1
C C5 0.4785(2) 0.1026(2) 0.3516(5) 0.0126(9) Uani d . 1
C C6 0.4374(3) -0.0035(2) 0.6287(5) 0.0144(10) Uani d . 1
C C7 0.4391(2) 0.1062(2) 0.2437(5) 0.0126(9) Uani d . 1
C C8 0.2805(3) 0.0888(2) 0.5331(5) 0.0159(10) Uani d . 1
C C9 0.2451(3) 0.1149(3) 0.5509(6) 0.0232(12) Uani d . 1
H H9A 0.2520 0.1415 0.6229 0.028 Uiso calc R 1
C C10 0.1985(3) 0.1010(3) 0.4598(6) 0.0268(13) Uani d . 1
H H10A 0.1731 0.1181 0.4688 0.032 Uiso calc R 1
C C11 0.1901(3) 0.0619(3) 0.3566(6) 0.0242(12) Uani d . 1
H H11A 0.1592 0.0523 0.2928 0.029 Uiso calc R 1
C C12 0.2269(3) 0.0370(2) 0.3475(5) 0.0164(10) Uani d . 1
C C13 0.3317(3) 0.1005(2) 0.6274(5) 0.0160(10) Uani d . 1
C C14 0.2214(3) -0.0082(2) 0.2421(5) 0.0185(11) Uani d . 1
C C15 0.2920(2) -0.1530(2) 0.3489(5) 0.0150(10) Uani d . 1
C C16 0.2680(3) -0.2154(2) 0.3588(6) 0.0207(11) Uani d . 1
H H16A 0.2778 -0.2366 0.2954 0.025 Uiso calc R 1
C C17 0.2292(3) -0.2458(2) 0.4636(6) 0.0241(12) Uani d . 1
H H17A 0.2127 -0.2882 0.4736 0.029 Uiso calc R 1
C C18 0.2145(3) -0.2137(2) 0.5542(6) 0.0208(11) Uani d . 1
H H18A 0.1881 -0.2335 0.6265 0.025 Uiso calc R 1
C C19 0.2398(2) -0.1517(2) 0.5348(5) 0.0145(10) Uani d . 1
C C20 0.3377(2) -0.1140(2) 0.2444(5) 0.0169(10) Uani d . 1
C C21 0.2260(2) -0.1127(2) 0.6265(5) 0.0144(10) Uani d . 1
N N2S 0.3770(2) 0.1421(2) -0.0182(5) 0.0184(9) Uani d . 1
H H3 0.4037 0.1313 0.0164 0.022 Uiso calc R 1
H H4 0.3743 0.1348 -0.1079 0.022 Uiso calc R 1
N N3S 0.2955(2) 0.1879(2) 0.0138(5) 0.0201(10) Uani d . 1
H H5 0.2980 0.1953 0.1034 0.024 Uiso calc R 1
H H6 0.2688 0.1984 -0.0215 0.024 Uiso calc R 1
C C3S 0.4008(3) 0.2077(2) 0.0051(6) 0.0184(11) Uani d . 1
H H3SB 0.4404 0.2315 -0.0397 0.022 Uiso calc R 1
H H3SC 0.4071 0.2163 0.1012 0.022 Uiso calc R 1
C C4S 0.3567(3) 0.2264(3) -0.0477(6) 0.0191(11) Uani d . 1
H H4SA 0.3718 0.2695 -0.0268 0.023 Uiso calc R 1
H H4SB 0.3536 0.2216 -0.1451 0.023 Uiso calc R 1
C C5S 0.2722(3) 0.1220(3) -0.0092(6) 0.0228(12) Uani d . 1
H H5SA 0.2662 0.1133 -0.1053 0.027 Uiso calc R 1
H H5SB 0.2326 0.0980 0.0353 0.027 Uiso calc R 1
C C6S 0.3159(3) 0.1037(2) 0.0434(5) 0.0190(11) Uani d . 1
H H6SA 0.3008 0.0605 0.0229 0.023 Uiso calc R 1
H H6SB 0.3190 0.1086 0.1408 0.023 Uiso calc R 1
N N1S 0.0447(2) 0.4816(2) 0.9869(4) 0.0171(9) Uani d . 1
H H1 0.0448 0.4761 0.8969 0.020 Uiso calc R 1
H H2 0.0726 0.4732 1.0242 0.020 Uiso calc R 1
C C1S 0.0629(2) 0.5463(2) 1.0145(5) 0.0172(10) Uani d . 1
H H1SB 0.1030 0.5733 0.9741 0.021 Uiso calc R 1
H H1SC 0.0666 0.5534 1.1113 0.021 Uiso calc R 1
C C2S -0.0168(3) 0.4387(2) 1.0410(5) 0.0176(11) Uani d . 1
H H2SB -0.0161 0.4417 1.1388 0.021 Uiso calc R 1
H H2SC -0.0283 0.3967 1.0169 0.021 Uiso calc R 1
O O1W 0.2187(3) 0.2131(3) 0.1999(5) 0.0417(13) Uani d . 1
H H7 0.2406 0.2202 0.2684 0.063 Uiso d R 1
H H8 0.1816 0.1861 0.2057 0.063 Uiso d R 1
O O2W 0.0045(2) 0.3336(2) 0.8678(6) 0.0386(14) Uani d . 1
H H9 0.0120 0.3551 0.7985 0.058 Uiso d R 1
H H10 0.0048 0.3013 0.8491 0.058 Uiso d R 1
O O3W 0.4578(3) 0.1242(3) -0.1969(5) 0.0473(15) Uani d . 1
H H11 0.4346 0.1133 -0.2640 0.071 Uiso d R 1
H H12 0.4951 0.1500 -0.2075 0.071 Uiso d R 1
O O4W 0.1237(3) 0.4570(4) 0.8062(5) 0.0565(18) Uani d . 1
H H13 0.1017 0.4500 0.7380 0.085 Uiso d R 1
H H14 0.1567 0.4893 0.7897 0.085 Uiso d R 1
O O5W 0.4304(2) -0.2332(2) 0.9394(5) 0.0404(12) Uani d . 1
H H15 0.4638 -0.2041 0.9117 0.061 Uiso d R 1
H H16 0.4247 -0.2273 1.0197 0.061 Uiso d R 1
O O6W 0.5887(4) 0.2126(4) 0.7969(7) 0.085(2) Uani d . 1
H H17 0.6117 0.2483 0.7682 0.127 Uiso d R 1
H H18 0.6059 0.1919 0.8106 0.127 Uiso d R 1
O O7W 0.8981(4) -0.0019(4) 0.9461(11) 0.058(3) Uani d P 0.60
H H19 0.8703 0.0043 0.9172 0.086 Uiso d PR 0.60
H H20 0.9281 0.0284 0.9818 0.086 Uiso d PR 0.60
O O8W 0.3286(5) -0.2430(5) 0.8135(10) 0.046(3) Uani d PU 0.50
H H21 0.3628 -0.2401 0.8281 0.069 Uiso d PR 0.50
H H22 0.2989 -0.2723 0.8528 0.069 Uiso d PR 0.50
O O9W 0.8626(7) -0.0465(7) 1.1997(15) 0.056(4) Uani d PU 0.40
H H23 0.8442 -0.0845 1.1867 0.084 Uiso d PR 0.40
H H24 0.8733 -0.0333 1.1214 0.084 Uiso d PR 0.40
O O10W 0.6667 0.3333 0.6747(12) 0.058(4) Uani d SP 0.75
O O11W 0.0224(9) -0.0463(9) 0.403(2) 0.041(5) Uani d PU 0.25

loop_
_atom_site_aniso_label
_atom_site_aniso_U_11
_atom_site_aniso_U_22
_atom_site_aniso_U_33
_atom_site_aniso_U_12
_atom_site_aniso_U_13
_atom_site_aniso_U_23
Nd1 0.01785(17) 0.00708(15) 0.00477(18) 0.00439(11) -0.00048(8) 0.00019(8)
O1 0.026(2) 0.0124(17) 0.0108(18) 0.0059(15) -0.0037(15) 0.0012(13)
O2 0.025(2) 0.0203(19) 0.0088(17) 0.0144(16) -0.0007(14) 0.0038(14)
O3 0.0186(18) 0.0156(17) 0.0116(18) 0.0095(15) -0.0020(14) 0.0033(14)
O4 0.025(2) 0.0221(19) 0.0144(19) 0.0157(17) 0.0053(15) 0.0114(15)
O5 0.024(2) 0.0142(17) 0.0122(18) 0.0089(16) -0.0010(14) -0.0033(14)
O6 0.039(2) 0.0194(19) 0.0120(19) 0.0179(19) -0.0076(17) -0.0075(15)
O7 0.025(2) 0.0135(17) 0.0108(18) 0.0096(15) -0.0037(14) -0.0049(14)
O8 0.054(3) 0.027(2) 0.020(2) 0.028(2) -0.024(2) -0.0138(17)
O9 0.025(2) 0.0139(18) 0.0133(18) 0.0089(16) 0.0024(15) 0.0012(14)
O10 0.032(2) 0.0157(19) 0.0132(19) 0.0046(17) 0.0092(16) -0.0001(15)
O11 0.0204(18) 0.0142(17) 0.0110(18) 0.0064(15) 0.0037(14) 0.0014(13)
O12 0.032(2) 0.018(2) 0.024(2) 0.0018(18) 0.0131(18) -0.0075(17)
N1 0.019(2) 0.0097(18) 0.0068(19) 0.0084(16) 0.0011(15) 0.0001(15)
N2 0.022(2) 0.0080(18) 0.009(2) 0.0064(17) -0.0020(16) -0.0013(15)
N3 0.016(2) 0.0105(19) 0.008(2) 0.0038(16) -0.0018(15) -0.0013(15)
C1 0.024(3) 0.013(2) 0.005(2) 0.011(2) 0.0002(18) -0.0009(17)
C2 0.019(2) 0.019(2) 0.009(2) 0.010(2) -0.0007(19) 0.0010(19)
C3 0.018(3) 0.023(3) 0.015(3) 0.008(2) -0.001(2) 0.004(2)
C4 0.021(3) 0.016(2) 0.015(3) 0.010(2) 0.001(2) 0.0059(19)
C5 0.022(3) 0.011(2) 0.009(2) 0.011(2) 0.0009(18) 0.0000(17)
C6 0.025(3) 0.012(2) 0.006(2) 0.009(2) 0.0001(19) 0.0001(17)
C7 0.027(3) 0.015(2) 0.003(2) 0.016(2) 0.0022(18) 0.0025(17)
C8 0.027(3) 0.011(2) 0.007(2) 0.007(2) -0.0030(19) -0.0007(18)
C9 0.035(3) 0.027(3) 0.014(3) 0.020(3) -0.003(2) -0.009(2)
C10 0.035(3) 0.031(3) 0.021(3) 0.022(3) -0.006(2) -0.009(2)
C11 0.029(3) 0.026(3) 0.022(3) 0.017(3) -0.010(2) -0.008(2)
C12 0.026(3) 0.011(2) 0.010(2) 0.008(2) -0.001(2) -0.0009(18)
C13 0.029(3) 0.008(2) 0.009(2) 0.008(2) -0.002(2) -0.0015(17)
C14 0.035(3) 0.012(2) 0.007(2) 0.010(2) -0.005(2) -0.0012(18)
C15 0.013(2) 0.014(2) 0.013(2) 0.0029(19) -0.0017(18) -0.0048(18)
C16 0.023(3) 0.012(2) 0.021(3) 0.004(2) 0.003(2) -0.006(2)
C17 0.029(3) 0.009(2) 0.025(3) 0.003(2) 0.002(2) -0.003(2)
C18 0.024(3) 0.012(2) 0.015(3) 0.000(2) 0.005(2) 0.0006(19)
C19 0.016(2) 0.011(2) 0.010(2) 0.0024(19) -0.0008(18) -0.0023(18)
C20 0.017(2) 0.015(2) 0.009(2) 0.002(2) -0.0007(19) -0.0041(19)
C21 0.019(2) 0.014(2) 0.006(2) 0.005(2) 0.0010(18) -0.0004(18)
N2S 0.031(3) 0.023(2) 0.012(2) 0.022(2) -0.0039(18) -0.0012(17)
N3S 0.029(3) 0.029(3) 0.013(2) 0.023(2) -0.0060(18) 0.0002(18)
C3S 0.024(3) 0.021(3) 0.015(3) 0.015(2) -0.004(2) 0.000(2)
C4S 0.028(3) 0.023(3) 0.015(3) 0.019(2) -0.005(2) 0.000(2)
C5S 0.027(3) 0.028(3) 0.015(3) 0.015(3) -0.007(2) 0.001(2)
C6S 0.032(3) 0.017(3) 0.011(2) 0.015(2) -0.005(2) 0.0008(19)
N1S 0.021(2) 0.021(2) 0.010(2) 0.0104(19) -0.0030(17) 0.0002(17)
C1S 0.021(3) 0.014(2) 0.012(2) 0.005(2) -0.0055(19) -0.0031(18)
C2S 0.025(3) 0.015(2) 0.011(2) 0.008(2) -0.003(2) -0.0010(19)
O1W 0.050(3) 0.074(4) 0.023(2) 0.047(3) 0.001(2) 0.008(2)
O2W 0.055(3) 0.063(4) 0.015(3) 0.042(3) 0.0003(19) 0.0022(19)
O3W 0.071(4) 0.084(4) 0.018(2) 0.063(4) 0.000(2) 0.002(3)
O4W 0.064(4) 0.115(6) 0.027(3) 0.072(4) -0.004(3) -0.002(3)
O5W 0.039(3) 0.031(3) 0.042(3) 0.011(2) 0.017(2) 0.009(2)
O6W 0.103(6) 0.109(7) 0.049(4) 0.058(5) 0.001(4) -0.016(4)
O7W 0.042(5) 0.038(5) 0.091(8) 0.020(4) -0.022(5) 0.005(5)
O8W 0.030(4) 0.049(4) 0.043(4) 0.007(3) -0.001(3) 0.021(3)
O9W 0.064(6) 0.063(6) 0.045(5) 0.034(4) -0.014(4) 0.003(4)
O10W 0.076(6) 0.076(6) 0.022(6) 0.038(3) 0.000 0.000
O11W 0.041(6) 0.041(6) 0.042(6) 0.023(5) 0.001(4) -0.002(4)

loop_
_atom_type_symbol
_atom_type_description
_atom_type_scat_dispersion_real
_atom_type_scat_dispersion_imag
_atom_type_scat_source
C C 0.0033 0.0016 'International Tables Vol C Tables 4.2.6.8 and 6.1.1.4'
H H 0.0000 0.0000 'International Tables Vol C Tables 4.2.6.8 and 6.1.1.4'
N N 0.0061 0.0033 'International Tables Vol C Tables 4.2.6.8 and 6.1.1.4'
O O 0.0106 0.0060 'International Tables Vol C Tables 4.2.6.8 and 6.1.1.4'
Nd Nd -0.1943 3.0179 'International Tables Vol C Tables 4.2.6.8 and 6.1.1.4'

loop_
_geom_angle_atom_site_label_1
_geom_angle_atom_site_label_2
_geom_angle_atom_site_label_3
_geom_angle_site_symmetry_1
_geom_angle_site_symmetry_3
_geom_angle
_geom_angle_publ_flag
O3 Nd1 O7 . . 77.20(13) ?
O3 Nd1 O5 . . 90.11(12) ?
O7 Nd1 O5 . . 125.79(12) ?
O3 Nd1 O1 . . 125.64(12) ?
O7 Nd1 O1 . . 151.47(12) ?
O5 Nd1 O1 . . 75.51(13) ?
O3 Nd1 O9 . . 150.59(12) ?
O7 Nd1 O9 . . 88.93(13) ?
O5 Nd1 O9 . . 77.05(13) ?
O1 Nd1 O9 . . 77.04(13) ?
O3 Nd1 O11 . . 77.45(12) ?
O7 Nd1 O11 . . 78.02(13) ?
O5 Nd1 O11 . . 150.31(13) ?
O1 Nd1 O11 . . 89.88(13) ?
O9 Nd1 O11 . . 125.28(12) ?
O3 Nd1 N2 . . 77.80(13) ?
O7 Nd1 N2 . . 62.76(13) ?
O5 Nd1 N2 . . 63.06(13) ?
O1 Nd1 N2 . . 132.85(13) ?
O9 Nd1 N2 . . 72.79(13) ?
O11 Nd1 N2 . . 137.21(13) ?
O3 Nd1 N1 . . 62.48(12) ?
O7 Nd1 N1 . . 136.93(13) ?
O5 Nd1 N1 . . 71.35(13) ?
O1 Nd1 N1 . . 63.23(13) ?
O9 Nd1 N1 . . 133.88(13) ?
O11 Nd1 N1 . . 79.02(13) ?
N2 Nd1 N1 . . 118.22(12) y
O3 Nd1 N3 . . 136.85(13) ?
O7 Nd1 N3 . . 79.27(13) ?
O5 Nd1 N3 . . 132.81(13) ?
O1 Nd1 N3 . . 72.23(13) ?
O9 Nd1 N3 . . 62.87(13) ?
O11 Nd1 N3 . . 62.53(13) ?
N2 Nd1 N3 . . 121.23(12) y
N1 Nd1 N3 . . 120.15(12) y
C6 O1 Nd1 . . 124.6(3) ?
C7 O3 Nd1 . . 126.3(3) ?
C13 O5 Nd1 . . 125.3(3) ?
C14 O7 Nd1 . . 125.8(3) ?
C21 O9 Nd1 . . 125.4(3) ?
C20 O11 Nd1 . . 126.3(3) ?
C1 N1 C5 . . 119.2(5) ?
C1 N1 Nd1 . . 119.5(3) ?
C5 N1 Nd1 . . 120.7(3) ?
C8 N2 C12 . . 118.8(5) ?
C8 N2 Nd1 . . 120.3(3) ?
C12 N2 Nd1 . . 120.7(3) ?
C19 N3 C15 . . 119.7(4) ?
C19 N3 Nd1 . . 119.6(3) ?
C15 N3 Nd1 . . 120.4(3) ?
N1 C1 C2 . . 122.3(5) ?
N1 C1 C6 . . 114.9(5) ?
C2 C1 C6 . . 122.8(5) ?
C1 C2 C3 . . 118.7(5) ?
C1 C2 H2A . . 120.6 ?
C3 C2 H2A . . 120.6 ?
C4 C3 C2 . . 118.7(5) ?
C4 C3 H3A . . 120.6 ?
C2 C3 H3A . . 120.6 ?
C5 C4 C3 . . 118.5(5) ?
C5 C4 H4A . . 120.8 ?
C3 C4 H4A . . 120.8 ?
N1 C5 C4 . . 122.6(5) ?
N1 C5 C7 . . 113.2(4) ?
C4 C5 C7 . . 124.2(5) ?
O2 C6 O1 . . 126.1(5) ?
O2 C6 C1 . . 117.3(5) ?
O1 C6 C1 . . 116.6(4) ?
O3 C7 O4 . 1 125.3(5) ?
O3 C7 O4 . . 125.3(5) ?
O3 C7 C5 . . 116.6(4) ?
O4 C7 C5 1 . 118.1(5) ?
O4 C7 C5 . . 118.1(5) ?
N2 C8 C9 . . 122.9(5) ?
N2 C8 C13 . . 115.0(5) ?
C9 C8 C13 . . 122.1(5) ?
C8 C9 C10 . . 118.1(5) ?
C8 C9 H9A . . 120.9 ?
C10 C9 H9A . . 120.9 ?
C11 C10 C9 . . 118.8(6) ?
C11 C10 H10A . . 120.6 ?
C9 C10 H10A . . 120.6 ?
C12 C11 C10 . . 119.2(5) ?
C12 C11 H11A . . 120.4 ?
C10 C11 H11A . . 120.4 ?
N2 C12 C11 . . 122.1(5) ?
N2 C12 C14 . . 113.1(5) ?
C11 C12 C14 . . 124.8(5) ?
O6 C13 O5 . . 126.2(5) ?
O6 C13 C8 . . 118.2(5) ?
O5 C13 C8 . . 115.6(4) ?
O7 C14 O8 . . 125.4(5) ?
O7 C14 C12 . . 117.1(5) ?
O8 C14 C12 . . 117.6(5) ?
N3 C15 C16 . . 121.8(5) ?
N3 C15 C20 . . 114.5(4) ?
C16 C15 C20 . . 123.6(5) ?
C17 C16 C15 . . 118.3(5) ?
C17 C16 H16A . . 120.8 ?
C15 C16 H16A . . 120.8 ?
C16 C17 C18 . . 119.8(5) ?
C16 C17 H17A . . 120.1 ?
C18 C17 H17A . . 120.1 ?
C19 C18 C17 . . 117.8(5) ?
C19 C18 H18A . . 121.1 ?
C17 C18 H18A . . 121.1 ?
N3 C19 C18 . . 122.6(5) ?
N3 C19 C21 . . 115.4(4) ?
C18 C19 C21 . . 122.0(5) ?
O12 C20 O11 . . 125.4(5) ?
O12 C20 C15 . . 118.5(5) ?
O11 C20 C15 . . 116.0(5) ?
O10 C21 O9 . . 126.3(5) ?
O10 C21 C19 . . 118.2(5) ?
O9 C21 C19 . . 115.5(4) ?
C3S N2S C6S . . 112.1(4) ?
C3S N2S H3 . . 109.2 ?
C6S N2S H3 . . 109.2 ?
C3S N2S H4 . . 109.2 ?
C6S N2S H4 . . 109.2 ?
H3 N2S H4 . . 107.9 ?
C5S N3S C4S . . 111.7(4) ?
C5S N3S H5 . . 109.3 ?
C4S N3S H5 . . 109.3 ?
C5S N3S H6 . . 109.3 ?
C4S N3S H6 . . 109.3 ?
H5 N3S H6 . . 107.9 ?
N2S C3S C4S . . 110.3(4) ?
N2S C3S H3SB . . 109.6 ?
C4S C3S H3SB . . 109.6 ?
N2S C3S H3SC . . 109.6 ?
C4S C3S H3SC . . 109.6 ?
H3SB C3S H3SC . . 108.1 ?
N3S C4S C3S . . 109.9(4) ?
N3S C4S H4SA . . 109.7 ?
C3S C4S H4SA . . 109.7 ?
N3S C4S H4SB . . 109.7 ?
C3S C4S H4SB . . 109.7 ?
H4SA C4S H4SB . . 108.2 ?
N3S C5S C6S . . 110.8(5) ?
N3S C5S H5SA . . 109.5 ?
C6S C5S H5SA . . 109.5 ?
N3S C5S H5SB . . 109.5 ?
C6S C5S H5SB . . 109.5 ?
H5SA C5S H5SB . . 108.1 ?
C5S C6S N2S . . 109.9(4) ?
C5S C6S H6SA . . 109.7 ?
N2S C6S H6SA . . 109.7 ?
C5S C6S H6SB . . 109.7 ?
N2S C6S H6SB . . 109.7 ?
H6SA C6S H6SB . . 108.2 ?
C2S N1S C1S . . 111.8(4) ?
C2S N1S H1 . . 109.3 ?
C1S N1S H1 . . 109.3 ?
C2S N1S H2 . . 109.3 ?
C1S N1S H2 . . 109.3 ?
H1 N1S H2 . . 107.9 ?
N1S C1S C2S . 4_567 110.9(4) ?
N1S C1S H1SB . . 109.5 ?
C2S C1S H1SB 4_567 . 109.5 ?
N1S C1S H1SC . . 109.5 ?
C2S C1S H1SC 4_567 . 109.5 ?
H1SB C1S H1SC . . 108.0 ?
N1S C2S C1S . 4_567 110.0(4) ?
N1S C2S H2SB . . 109.7 ?
C1S C2S H2SB 4_567 . 109.7 ?
N1S C2S H2SC . . 109.7 ?
C1S C2S H2SC 4_567 . 109.7 ?
H2SB C2S H2SC . . 108.2 ?
H7 O1W H8 . . 117.6 ?
H9 O2W H10 . . 109.6 ?
H11 O3W H12 . . 118.7 ?
H13 O4W H14 . . 105.9 ?
H15 O5W H16 . . 110.1 ?
H17 O6W H18 . . 115.1 ?
H19 O7W H20 . . 115.6 ?
H21 O8W H22 . . 114.8 ?
H23 O9W H24 . . 101.1 ?

loop_
_geom_bond_atom_site_label_1
_geom_bond_atom_site_label_2
_geom_bond_site_symmetry_2
_geom_bond_distance
_geom_bond_publ_flag
Nd1 O3 . 2.465(4) y
Nd1 O7 . 2.467(4) y
Nd1 O5 . 2.483(4) y
Nd1 O1 . 2.482(4) y
Nd1 O9 . 2.485(4) y
Nd1 O11 . 2.487(4) y
Nd1 N2 . 2.565(4) y
Nd1 N1 . 2.568(4) y
Nd1 N3 . 2.575(4) y
O1 C6 . 1.258(7) ?
O2 C6 . 1.246(6) ?
O3 C7 . 1.247(7) ?
O4 C7 . 1.255(6) ?
O5 C13 . 1.278(7) ?
O6 C13 . 1.235(6) ?
O7 C14 . 1.240(7) ?
O8 C14 . 1.254(7) ?
O9 C21 . 1.263(6) ?
O10 C21 . 1.236(6) ?
O11 C20 . 1.254(6) ?
O12 C20 . 1.245(7) ?
N1 C1 . 1.333(6) ?
N1 C5 . 1.340(6) ?
N2 C8 . 1.338(6) ?
N2 C12 . 1.341(7) ?
N3 C19 . 1.332(7) ?
N3 C15 . 1.340(7) ?
C1 C2 . 1.386(7) ?
C1 C6 . 1.524(7) ?
C2 C3 . 1.401(7) ?
C2 H2A . 0.9500 ?
C3 C4 . 1.393(7) ?
C3 H3A . 0.9500 ?
C4 C5 . 1.386(7) ?
C4 H4A . 0.9500 ?
C5 C7 . 1.516(7) ?
C7 O4 1 1.255(6) ?
C8 C9 . 1.375(8) ?
C8 C13 . 1.521(7) ?
C9 C10 . 1.401(8) ?
C9 H9A . 0.9500 ?
C10 C11 . 1.383(8) ?
C10 H10A . 0.9500 ?
C11 C12 . 1.374(8) ?
C11 H11A . 0.9500 ?
C12 C14 . 1.523(7) ?
C15 C16 . 1.393(7) ?
C15 C20 . 1.517(7) ?
C16 C17 . 1.390(8) ?
C16 H16A . 0.9500 ?
C17 C18 . 1.398(8) ?
C17 H17A . 0.9500 ?
C18 C19 . 1.390(7) ?
C18 H18A . 0.9500 ?
C19 C21 . 1.524(7) ?
N2S C3S . 1.487(7) ?
N2S C6S . 1.501(8) ?
N2S H3 . 0.9200 ?
N2S H4 . 0.9200 ?
N3S C5S . 1.495(8) ?
N3S C4S . 1.501(8) ?
N3S H5 . 0.9200 ?
N3S H6 . 0.9200 ?
C3S C4S . 1.521(7) ?
C3S H3SB . 0.9900 ?
C3S H3SC . 0.9900 ?
C4S H4SA . 0.9900 ?
C4S H4SB . 0.9900 ?
C5S C6S . 1.503(8) ?
C5S H5SA . 0.9900 ?
C5S H5SB . 0.9900 ?
C6S H6SA . 0.9900 ?
C6S H6SB . 0.9900 ?
N1S C2S . 1.497(7) ?
N1S C1S . 1.499(7) ?
N1S H1 . 0.9200 ?
N1S H2 . 0.9200 ?
C1S C2S 4_567 1.515(8) ?
C1S H1SB . 0.9900 ?
C1S H1SC . 0.9900 ?
C2S C1S 4_567 1.515(8) ?
C2S H2SB . 0.9900 ?
C2S H2SC . 0.9900 ?
O1W H7 . 0.8499 ?
O1W H8 . 0.8500 ?
O2W H9 . 0.8501 ?
O2W H10 . 0.8498 ?
O3W H11 . 0.8500 ?
O3W H12 . 0.8501 ?
O4W H13 . 0.8500 ?
O4W H14 . 0.8498 ?
O5W H15 . 0.8500 ?
O5W H16 . 0.8502 ?
O6W H17 . 0.8499 ?
O6W H18 . 0.8500 ?
O7W H19 . 0.8503 ?
O7W H20 . 0.8494 ?
O8W H21 . 0.8501 ?
O8W H22 . 0.8500 ?
O9W H23 . 0.8500 ?
O9W H24 . 0.8499 ?

loop_
_geom_hbond_atom_site_label_D
_geom_hbond_atom_site_label_H
_geom_hbond_atom_site_label_A
_geom_hbond_site_symmetry_A
_geom_hbond_distance_DH
_geom_hbond_distance_HA
_geom_hbond_distance_DA
_geom_hbond_angle_DHA
_geom_hbond_publ_flag
N2S H3 O4 1_555 0.920 1.966 2.804(6) 150.63 y
N2S H4 O6 1_554 0.920 1.919 2.760(6) 151.00 y
N3S H5 O10 6_556 0.920 1.945 2.780(6) 150.04 y
N3S H6 O8 6_555 0.920 1.988 2.836(6) 152.49 y
N1S H1 O2 2_555 0.920 1.924 2.758(6) 149.74 y
N1S H2 O12 2_556 0.920 2.026 2.874(6) 152.58 y
O1W H7 O9 6_556 0.850 2.028 2.863(7) 166.81 y
O1W H8 O9W 3_664 0.850 2.005 2.838(17) 166.45 y
O2W H9 O1 2_555 0.850 2.428 3.278(7) 179.47 y
O2W H10 O1W 6_556 0.850 2.174 3.024(8) 179.64 y
O3W H11 O5 1_554 0.850 2.136 2.970(7) 166.80 y
O3W H12 O6W 1_554 0.850 2.107 2.950(11) 171.40 y
O4W H13 O1 2_555 0.850 2.045 2.878(7) 166.36 y
O4W H14 O8W 2_555 0.850 2.165 2.985(14) 162.29 y
O5W H15 O4 4_656 0.850 1.824 2.674(6) 179.64 y
O5W H16 O6W 4_657 0.850 1.954 2.804(9) 178.94 y
O6W H17 O10W 1_555 0.850 2.126 2.972(10) 173.61 y
O6W H18 O12 4_656 0.850 2.161 3.011(10) 179.91 y
O7W H19 O8 4_656 0.850 1.757 2.608(10) 178.50 y
O7W H20 O7W 5_667 0.849 1.948 2.797(11) 176.74 y
O8W H21 O5W 1_555 0.850 1.991 2.787(12) 155.54 y
O8W H22 O5W 2_545 0.850 1.873 2.723(11) 179.54 y
O9W H23 O8 3_656 0.850 2.287 3.136(18) 178.51 y
O9W H24 O7W 1_555 0.850 1.915 2.77(2) 178.84 y
C3S H3Sc O10 6_556 0.99 2.49 3.200(8) 129 y
C4S H4SB O6 1_554 0.99 2.47 3.179(8) 128 y
C4S H4SB O7 6_555 0.99 2.51 3.076(9) 116 y
C5S H5SA O6 1_554 0.99 2.46 3.180(8) 129 y
C6S H6SB O3 1_555 0.99 2.52 3.092(8) 116 y
C6S H6SB O10 6_556 0.99 2.45 3.169(7) 129 y
C1S H1SC O2 5_567 0.99 2.43 3.151(7) 129 y
C2S H2SB O11 2_556 0.99 2.55 3.112(8) 116 y
C2S H2SB O2 5_567 0.99 2.49 3.194(7) 128 y

loop_
_geom_torsion_atom_site_label_1
_geom_torsion_atom_site_label_2
_geom_torsion_atom_site_label_3
_geom_torsion_atom_site_label_4
_geom_torsion_site_symmetry_1
_geom_torsion_site_symmetry_4
_geom_torsion
O3 Nd1 O1 C6 . . 12.5(5)
O7 Nd1 O1 C6 . . 150.9(4)
O5 Nd1 O1 C6 . . -66.9(4)
O9 Nd1 O1 C6 . . -146.7(4)
O11 Nd1 O1 C6 . . 86.9(4)
N2 Nd1 O1 C6 . . -95.5(4)
N1 Nd1 O1 C6 . . 9.2(4)
N3 Nd1 O1 C6 . . 148.0(4)
O7 Nd1 O3 C7 . . -160.7(4)
O5 Nd1 O3 C7 . . 72.5(4)
O1 Nd1 O3 C7 . . 0.4(5)
O9 Nd1 O3 C7 . . 135.6(4)
O11 Nd1 O3 C7 . . -80.3(4)
N2 Nd1 O3 C7 . . 134.9(4)
N1 Nd1 O3 C7 . . 3.7(4)
N3 Nd1 O3 C7 . . -102.1(4)
O3 Nd1 O5 C13 . . 84.2(4)
O7 Nd1 O5 C13 . . 9.9(5)
O1 Nd1 O5 C13 . . -148.9(4)
O9 Nd1 O5 C13 . . -69.1(4)
O11 Nd1 O5 C13 . . 148.4(4)
N2 Nd1 O5 C13 . . 7.9(4)
N1 Nd1 O5 C13 . . 144.9(4)
N3 Nd1 O5 C13 . . -100.8(4)
O3 Nd1 O7 C14 . . -78.3(5)
O5 Nd1 O7 C14 . . 2.5(5)
O1 Nd1 O7 C14 . . 135.3(4)
O9 Nd1 O7 C14 . . 75.6(4)
O11 Nd1 O7 C14 . . -157.9(5)
N2 Nd1 O7 C14 . . 4.5(4)
N1 Nd1 O7 C14 . . -98.7(5)
N3 Nd1 O7 C14 . . 138.2(5)
O3 Nd1 O9 C21 . . 149.9(4)
O7 Nd1 O9 C21 . . 88.9(4)
O5 Nd1 O9 C21 . . -143.9(4)
O1 Nd1 O9 C21 . . -66.1(4)
O11 Nd1 O9 C21 . . 14.4(5)
N2 Nd1 O9 C21 . . 150.6(4)
N1 Nd1 O9 C21 . . -96.5(4)
N3 Nd1 O9 C21 . . 10.4(4)
O3 Nd1 O11 C20 . . -161.4(5)
O7 Nd1 O11 C20 . . -82.1(5)
O5 Nd1 O11 C20 . . 131.3(4)
O1 Nd1 O11 C20 . . 71.9(4)
O9 Nd1 O11 C20 . . -2.1(5)
N2 Nd1 O11 C20 . . -105.4(4)
N1 Nd1 O11 C20 . . 134.6(4)
N3 Nd1 O11 C20 . . 1.9(4)
O3 Nd1 N1 C1 . . 174.1(4)
O7 Nd1 N1 C1 . . -163.3(3)
O5 Nd1 N1 C1 . . 73.8(4)
O1 Nd1 N1 C1 . . -9.0(3)
O9 Nd1 N1 C1 . . 24.6(4)
O11 Nd1 N1 C1 . . -104.4(4)
N2 Nd1 N1 C1 . . 117.5(3)
N3 Nd1 N1 C1 . . -55.5(4)
O3 Nd1 N1 C5 . . 2.7(3)
O7 Nd1 N1 C5 . . 25.3(4)
O5 Nd1 N1 C5 . . -97.6(4)
O1 Nd1 N1 C5 . . 179.6(4)
O9 Nd1 N1 C5 . . -146.8(3)
O11 Nd1 N1 C5 . . 84.1(4)
N2 Nd1 N1 C5 . . -53.9(4)
N3 Nd1 N1 C5 . . 133.1(3)
O3 Nd1 N2 C8 . . -103.0(4)
O7 Nd1 N2 C8 . . 175.3(4)
O5 Nd1 N2 C8 . . -6.5(4)
O1 Nd1 N2 C8 . . 24.8(5)
O9 Nd1 N2 C8 . . 77.4(4)
O11 Nd1 N2 C8 . . -158.9(3)
N1 Nd1 N2 C8 . . -53.7(4)
N3 Nd1 N2 C8 . . 119.1(4)
O3 Nd1 N2 C12 . . 82.9(4)
O7 Nd1 N2 C12 . . 1.1(4)
O5 Nd1 N2 C12 . . 179.3(4)
O1 Nd1 N2 C12 . . -149.4(4)
O9 Nd1 N2 C12 . . -96.8(4)
O11 Nd1 N2 C12 . . 27.0(5)
N1 Nd1 N2 C12 . . 132.1(4)
N3 Nd1 N2 C12 . . -55.0(4)
O3 Nd1 N3 C19 . . -160.6(3)
O7 Nd1 N3 C19 . . -102.7(4)
O5 Nd1 N3 C19 . . 26.8(5)
O1 Nd1 N3 C19 . . 75.9(4)
O9 Nd1 N3 C19 . . -8.4(4)
O11 Nd1 N3 C19 . . 175.3(4)
N2 Nd1 N3 C19 . . -54.0(4)
N1 Nd1 N3 C19 . . 118.7(4)
O3 Nd1 N3 C15 . . 25.4(5)
O7 Nd1 N3 C15 . . 83.2(4)
O5 Nd1 N3 C15 . . -147.3(4)
O1 Nd1 N3 C15 . . -98.2(4)
O9 Nd1 N3 C15 . . 177.6(4)
O11 Nd1 N3 C15 . . 1.3(4)
N2 Nd1 N3 C15 . . 132.0(4)
N1 Nd1 N3 C15 . . -55.3(4)
C5 N1 C1 C2 . . 1.3(7)
Nd1 N1 C1 C2 . . -170.3(4)
C5 N1 C1 C6 . . -179.7(4)
Nd1 N1 C1 C6 . . 8.7(5)
N1 C1 C2 C3 . . -1.0(8)
C6 C1 C2 C3 . . -179.8(5)
C1 C2 C3 C4 . . -0.5(8)
C2 C3 C4 C5 . . 1.5(8)
C1 N1 C5 C4 . . -0.2(7)
Nd1 N1 C5 C4 . . 171.3(4)
C1 N1 C5 C7 . . -178.7(4)
Nd1 N1 C5 C7 . . -7.3(5)
C3 C4 C5 N1 . . -1.2(8)
C3 C4 C5 C7 . . 177.2(5)
Nd1 O1 C6 O2 . . 171.7(4)
Nd1 O1 C6 C1 . . -8.4(6)
N1 C1 C6 O2 . . 179.2(4)
C2 C1 C6 O2 . . -1.8(7)
N1 C1 C6 O1 . . -0.7(7)
C2 C1 C6 O1 . . 178.3(5)
Nd1 O3 C7 O4 . 1 171.8(4)
Nd1 O3 C7 O4 . . 171.8(4)
Nd1 O3 C7 C5 . . -8.8(6)
O4 O4 C7 O3 1 . 0.00(15)
O4 O4 C7 C5 1 . 0.0(3)
N1 C5 C7 O3 . . 10.1(6)
C4 C5 C7 O3 . . -168.4(5)
N1 C5 C7 O4 . 1 -170.4(4)
C4 C5 C7 O4 . 1 11.1(7)
N1 C5 C7 O4 . . -170.4(4)
C4 C5 C7 O4 . . 11.1(7)
C12 N2 C8 C9 . . 1.7(8)
Nd1 N2 C8 C9 . . -172.5(4)
C12 N2 C8 C13 . . 179.7(5)
Nd1 N2 C8 C13 . . 5.4(6)
N2 C8 C9 C10 . . -1.5(9)
C13 C8 C9 C10 . . -179.3(5)
C8 C9 C10 C11 . . 0.1(10)
C9 C10 C11 C12 . . 1.0(10)
C8 N2 C12 C11 . . -0.6(8)
Nd1 N2 C12 C11 . . 173.7(4)
C8 N2 C12 C14 . . -179.4(5)
Nd1 N2 C12 C14 . . -5.1(6)
C10 C11 C12 N2 . . -0.8(9)
C10 C11 C12 C14 . . 177.8(6)
Nd1 O5 C13 O6 . . 172.8(4)
Nd1 O5 C13 C8 . . -8.2(6)
N2 C8 C13 O6 . . -179.5(5)
C9 C8 C13 O6 . . -1.5(8)
N2 C8 C13 O5 . . 1.4(7)
C9 C8 C13 O5 . . 179.4(5)
Nd1 O7 C14 O8 . . 171.0(5)
Nd1 O7 C14 C12 . . -8.7(7)
N2 C12 C14 O7 . . 8.7(7)
C11 C12 C14 O7 . . -170.1(6)
N2 C12 C14 O8 . . -171.1(5)
C11 C12 C14 O8 . . 10.1(9)
C19 N3 C15 C16 . . -0.1(8)
Nd1 N3 C15 C16 . . 173.9(4)
C19 N3 C15 C20 . . -177.7(5)
Nd1 N3 C15 C20 . . -3.6(6)
N3 C15 C16 C17 . . -1.1(9)
C20 C15 C16 C17 . . 176.2(5)
C15 C16 C17 C18 . . 1.1(9)
C16 C17 C18 C19 . . 0.0(9)
C15 N3 C19 C18 . . 1.4(8)
Nd1 N3 C19 C18 . . -172.7(4)
C15 N3 C19 C21 . . -179.0(5)
Nd1 N3 C19 C21 . . 6.9(6)
C17 C18 C19 N3 . . -1.3(9)
C17 C18 C19 C21 . . 179.1(5)
Nd1 O11 C20 O12 . . 175.9(4)
Nd1 O11 C20 C15 . . -4.4(7)
N3 C15 C20 O12 . . -175.2(5)
C16 C15 C20 O12 . . 7.3(8)
N3 C15 C20 O11 . . 5.1(7)
C16 C15 C20 O11 . . -172.4(5)
Nd1 O9 C21 O10 . . 168.0(4)
Nd1 O9 C21 C19 . . -10.9(6)
N3 C19 C21 O10 . . -177.0(5)
C18 C19 C21 O10 . . 2.7(8)
N3 C19 C21 O9 . . 2.0(7)
C18 C19 C21 O9 . . -178.4(5)
C6S N2S C3S C4S . . -57.2(6)
C5S N3S C4S C3S . . -56.4(6)
N2S C3S C4S N3S . . 55.9(6)
C4S N3S C5S C6S . . 57.1(6)
N3S C5S C6S N2S . . -56.2(6)
C3S N2S C6S C5S . . 57.2(6)
C2S N1S C1S C2S . 4_567 -56.8(6)
C1S N1S C2S C1S . 4_567 56.3(6)
